data_1506358
loop_
_publ_author_name
'Ang, Wee Han'
'Pilet, S\'ebastien'
'Scopelliti, Rosario'
'Bussy, Fran\,cois'
'Juillerat-Jeanneret, Lucienne'
'Dyson, Paul J.'

_publ_section_title
;
 Synthesis and characterization of platinum(IV) anticancer drugs with
 functionalized aromatic carboxylate ligands: influence of the ligands on
 drug efficacies and uptake.
;
_journal_issue 25
_journal_name_full 'Journal of medicinal chemistry'
_journal_page_first 8060
_journal_page_last 8069
_journal_paper_doi 10.1021/jm0506468
_journal_volume 48
_journal_year 2005
_chemical_formula_moiety 'C16 H16 Cl2 N2 O8 Pt, C4 H8 O'
_chemical_formula_sum 'C20 H24 Cl2 N2 O9 Pt'
_chemical_formula_weight 702.40
_chemical_name_systematic
; 
cis,cis,trans-diamminedichlorobis(2-carboxylbenzoyl)platinum(IV)
;
_space_group_IT_number 2
_symmetry_cell_setting triclinic
_symmetry_space_group_name_Hall '-P 1'
_symmetry_space_group_name_H-M 'P -1'
_atom_sites_solution_hydrogens geom
_atom_sites_solution_primary direct
_atom_sites_solution_secondary difmap
_audit_creation_method SHELXL-97
_cell_angle_alpha 62.590(11)
_cell_angle_beta 82.906(8)
_cell_angle_gamma 72.039(9)
_cell_formula_units_Z 2
_cell_length_a 8.9038(7)
_cell_length_b 12.4327(12)
_cell_length_c 12.8543(14)
_cell_measurement_reflns_used 4190
_cell_measurement_temperature 140(2)
_cell_measurement_theta_max 27.75165
_cell_measurement_theta_min 1.9981
_cell_volume 1201.4(2)
_computing_cell_refinement 'Oxford Diffraction CrysAlis RED'
_computing_data_collection 'Oxford Diffraction CrysAlis CCD'
_computing_data_reduction 'Oxford Diffraction CrysAlis RED'
_computing_molecular_graphics 'Ortep-3 for Windows (Farrugia, 1997)'
_computing_publication_material 'Bruker SHELXTL'
_computing_structure_refinement 'SHELXL-97 (Sheldrick, 1997)'
_computing_structure_solution 'SHELXS-97 (Sheldrick, 1990)'
_diffrn_ambient_temperature 140(2)
_diffrn_measured_fraction_theta_full 0.875
_diffrn_measured_fraction_theta_max 0.875
_diffrn_measurement_device_type 'Oxford Diffraction KM4/Sapphire CCD'
_diffrn_measurement_method 'phi and omega scans'
_diffrn_radiation_monochromator graphite
_diffrn_radiation_source 'sealed tube'
_diffrn_radiation_type MoK\a
_diffrn_radiation_wavelength 0.71073
_diffrn_reflns_av_R_equivalents 0.0629
_diffrn_reflns_av_sigmaI/netI 0.0531
_diffrn_reflns_limit_h_max 9
_diffrn_reflns_limit_h_min -9
_diffrn_reflns_limit_k_max 14
_diffrn_reflns_limit_k_min -14
_diffrn_reflns_limit_l_max 15
_diffrn_reflns_limit_l_min -15
_diffrn_reflns_number 7047
_diffrn_reflns_theta_full 25.02
_diffrn_reflns_theta_max 25.02
_diffrn_reflns_theta_min 3.16
_exptl_absorpt_coefficient_mu 6.115
_exptl_absorpt_correction_T_max 0.8250
_exptl_absorpt_correction_T_min 0.4630
_exptl_absorpt_correction_type refdelf
_exptl_absorpt_process_details
;
(See: Walker, N. & Stuart, D. (1983) Acta Cryst. A39, 158-166)
;
_exptl_crystal_colour colourless
_exptl_crystal_density_diffrn 1.942
_exptl_crystal_density_method 'not measured'
_exptl_crystal_description prismatic
_exptl_crystal_F_000 684
_exptl_crystal_size_max 0.13
_exptl_crystal_size_mid 0.12
_exptl_crystal_size_min 0.09
_refine_diff_density_max 3.558
_refine_diff_density_min -2.928
_refine_diff_density_rms 0.296
_refine_ls_extinction_method none
_refine_ls_goodness_of_fit_ref 1.182
_refine_ls_hydrogen_treatment constr
_refine_ls_matrix_type full
_refine_ls_number_parameters 309
_refine_ls_number_reflns 3727
_refine_ls_number_restraints 0
_refine_ls_restrained_S_all 1.182
_refine_ls_R_factor_all 0.0547
_refine_ls_R_factor_gt 0.0516
_refine_ls_shift/su_max 0.001
_refine_ls_shift/su_mean 0.000
_refine_ls_structure_factor_coef Fsqd
_refine_ls_weighting_details 'calc w=1/[\s^2^(Fo^2^)+(0.0830P)^2^+15.1546P] where P=(Fo^2^+2Fc^2^)/3'
_refine_ls_weighting_scheme calc
_refine_ls_wR_factor_gt 0.1487
_refine_ls_wR_factor_ref 0.1502
_reflns_number_gt 3476
_reflns_number_total 3727
_reflns_threshold_expression >2sigma(I)
_cod_data_source_file jm0506468si20050707_043425.cif
_cod_data_source_block Complex_8
_cod_original_sg_symbol_H-M P-1
_cod_database_code 1506358

loop_
_symmetry_equiv_pos_as_xyz
'x, y, z'
'-x, -y, -z'

loop_
_atom_site_label
_atom_site_type_symbol
_atom_site_fract_x
_atom_site_fract_y
_atom_site_fract_z
_atom_site_U_iso_or_equiv
_atom_site_adp_type
_atom_site_occupancy
_atom_site_symmetry_multiplicity
_atom_site_calc_flag
_atom_site_refinement_flags
_atom_site_disorder_assembly
_atom_site_disorder_group
Pt1 Pt 0.94906(4) 0.76692(3) 0.55026(3) 0.01376(19) Uani 1 1 d . . .
Cl1 Cl 1.1531(3) 0.5860(2) 0.5860(2) 0.0205(6) Uani 1 1 d . . .
Cl2 Cl 1.0934(3) 0.8414(2) 0.6255(2) 0.0201(6) Uani 1 1 d . . .
N1 N 0.8318(11) 0.7029(9) 0.4747(7) 0.0165(19) Uani 1 1 d . . .
H1A H 0.8109 0.6308 0.5303 0.025 Uiso 1 1 calc R . .
H1B H 0.8925 0.6864 0.4185 0.025 Uiso 1 1 calc R . .
H1C H 0.7395 0.7628 0.4416 0.025 Uiso 1 1 calc R . .
N2 N 0.7569(11) 0.9212(9) 0.5291(8) 0.019(2) Uani 1 1 d . . .
H2A H 0.6922 0.8986 0.5912 0.028 Uiso 1 1 calc R . .
H2B H 0.7030 0.9480 0.4619 0.028 Uiso 1 1 calc R . .
H2C H 0.7912 0.9848 0.5251 0.028 Uiso 1 1 calc R . .
O1 O 1.0436(8) 0.8485(6) 0.3944(6) 0.0119(14) Uani 1 1 d . . .
O2 O 0.8119(9) 0.9715(7) 0.2984(7) 0.0197(17) Uani 1 1 d . . .
O5 O 0.8706(8) 0.6915(6) 0.7143(6) 0.0142(15) Uani 1 1 d . . .
O6 O 0.7653(11) 0.5551(7) 0.7019(7) 0.028(2) Uani 1 1 d . . .
O4 O 1.0115(10) 0.7271(7) 0.2571(7) 0.0246(18) Uani 1 1 d . . .
O3 O 1.2502(11) 0.6785(7) 0.1842(7) 0.029(2) Uani 1 1 d . . .
H6 H 1.2394 0.6054 0.2169 0.043 Uiso 1 1 calc R . .
O8 O 0.5273(10) 0.8062(7) 0.7102(7) 0.0247(18) Uani 1 1 d . . .
O7 O 0.3684(10) 0.8152(8) 0.8563(7) 0.027(2) Uani 1 1 d . . .
H8 H 0.3120 0.8787 0.8011 0.041 Uiso 1 1 calc R . .
C1 C 0.9563(13) 0.9299(9) 0.3016(9) 0.016(2) Uani 1 1 d . . .
C2 C 1.0534(12) 0.9719(10) 0.1931(9) 0.014(2) Uani 1 1 d . . .
C3 C 1.0592(14) 1.0965(10) 0.1365(10) 0.022(3) Uani 1 1 d . . .
H3 H 0.9995 1.1542 0.1657 0.027 Uiso 1 1 calc R . .
C4 C 1.1487(17) 1.1377(11) 0.0398(11) 0.030(3) Uani 1 1 d . . .
H4 H 1.1529 1.2228 0.0037 0.036 Uiso 1 1 calc R . .
C5 C 1.2334(16) 1.0556(11) -0.0057(11) 0.029(3) Uani 1 1 d . . .
H5 H 1.2966 1.0838 -0.0725 0.035 Uiso 1 1 calc R . .
C6 C 1.2254(15) 0.9317(11) 0.0468(10) 0.023(3) Uani 1 1 d . . .
H6A H 1.2816 0.8757 0.0148 0.028 Uiso 1 1 calc R . .
C7 C 1.1352(13) 0.8894(11) 0.1462(10) 0.019(2) Uani 1 1 d . . .
C8 C 1.1244(14) 0.7574(10) 0.2024(10) 0.019(2) Uani 1 1 d . . .
C9 C 0.7922(13) 0.6103(9) 0.7543(10) 0.017(2) Uani 1 1 d . . .
C10 C 0.7421(13) 0.5781(10) 0.8795(10) 0.018(2) Uani 1 1 d . . .
C11 C 0.8396(15) 0.4720(11) 0.9654(10) 0.025(3) Uani 1 1 d . . .
H11 H 0.9315 0.4222 0.9453 0.030 Uiso 1 1 calc R . .
C12 C 0.8002(15) 0.4390(11) 1.0835(11) 0.029(3) Uani 1 1 d . . .
H12 H 0.8671 0.3672 1.1439 0.035 Uiso 1 1 calc R . .
C13 C 0.6664(16) 0.5095(12) 1.1116(11) 0.030(3) Uani 1 1 d . . .
H13 H 0.6420 0.4870 1.1917 0.036 Uiso 1 1 calc R . .
C14 C 0.5664(15) 0.6128(11) 1.0260(10) 0.025(3) Uani 1 1 d . . .
H14 H 0.4715 0.6591 1.0467 0.030 Uiso 1 1 calc R . .
C15 C 0.6053(14) 0.6491(10) 0.9078(9) 0.018(2) Uani 1 1 d . . .
C16 C 0.4979(13) 0.7639(10) 0.8134(9) 0.018(2) Uani 1 1 d . . .
O20 O 0.5156(10) 0.8567(8) 0.4050(7) 0.0258(18) Uani 1 1 d . . .
C21 C 0.4449(15) 0.7539(13) 0.4681(11) 0.030(3) Uani 1 1 d . A 1
H21A H 0.3291 0.7872 0.4722 0.036 Uiso 1 1 calc R A 1
H21B H 0.4895 0.7011 0.5488 0.036 Uiso 1 1 calc R A 1
C22 C 0.4840(17) 0.6766(12) 0.3988(12) 0.033(3) Uani 1 1 d . A 1
H22A H 0.3897 0.6559 0.3887 0.040 Uiso 1 1 calc R A 1
H22B H 0.5688 0.5970 0.4389 0.040 Uiso 1 1 calc R A 1
C23 C 0.5395(15) 0.7641(11) 0.2792(11) 0.028(3) Uani 1 1 d . A 1
H23A H 0.6545 0.7319 0.2706 0.033 Uiso 1 1 calc R A 1
H23B H 0.4828 0.7716 0.2136 0.033 Uiso 1 1 calc R A 1
C24 C 0.4992(16) 0.8897(11) 0.2829(11) 0.028(3) Uani 1 1 d . A 1
H24A H 0.5727 0.9386 0.2348 0.034 Uiso 1 1 calc R A 1
H24B H 0.3899 0.9404 0.2537 0.034 Uiso 1 1 calc R A 1

loop_
_atom_site_aniso_label
_atom_site_aniso_U_11
_atom_site_aniso_U_22
_atom_site_aniso_U_33
_atom_site_aniso_U_23
_atom_site_aniso_U_13
_atom_site_aniso_U_12
Pt1 0.0140(3) 0.0113(2) 0.0127(3) -0.00448(17) 0.00251(17) -0.00157(15)
Cl1 0.0167(14) 0.0141(12) 0.0236(14) -0.0070(10) 0.0011(11) 0.0023(9)
Cl2 0.0277(15) 0.0208(12) 0.0143(13) -0.0081(10) 0.0035(11) -0.0109(10)
N1 0.015(5) 0.030(5) 0.004(4) -0.004(4) -0.002(4) -0.011(4)
N2 0.014(5) 0.032(5) 0.013(5) -0.015(4) 0.010(4) -0.004(4)
O1 0.004(3) 0.013(3) 0.018(4) -0.009(3) -0.003(3) 0.003(3)
O2 0.018(4) 0.014(3) 0.019(4) -0.004(3) 0.000(3) 0.001(3)
O5 0.008(4) 0.013(3) 0.021(4) -0.009(3) 0.002(3) 0.000(3)
O6 0.043(5) 0.019(4) 0.024(5) -0.010(3) 0.010(4) -0.015(4)
O4 0.037(5) 0.014(4) 0.021(4) -0.007(3) 0.002(4) -0.008(3)
O3 0.040(5) 0.013(4) 0.034(5) -0.015(3) 0.020(4) -0.011(3)
O8 0.022(4) 0.021(4) 0.018(4) -0.004(3) 0.002(3) 0.004(3)
O7 0.023(5) 0.026(4) 0.019(4) -0.010(3) 0.001(4) 0.010(3)
C1 0.016(6) 0.015(5) 0.015(6) -0.006(4) -0.002(4) -0.002(4)
C2 0.011(5) 0.019(5) 0.009(5) -0.002(4) -0.001(4) -0.004(4)
C3 0.027(7) 0.018(5) 0.016(6) -0.008(4) 0.005(5) -0.001(4)
C4 0.045(8) 0.016(5) 0.021(6) -0.003(5) 0.010(6) -0.011(5)
C5 0.034(7) 0.025(6) 0.019(6) -0.007(5) 0.015(6) -0.007(5)
C6 0.032(7) 0.021(6) 0.013(6) -0.008(5) 0.007(5) -0.005(5)
C7 0.012(6) 0.028(6) 0.024(6) -0.015(5) 0.000(5) -0.006(4)
C8 0.027(7) 0.020(5) 0.017(6) -0.013(5) 0.005(5) -0.007(5)
C9 0.017(6) 0.008(5) 0.019(6) -0.006(4) 0.003(4) 0.003(4)
C10 0.017(6) 0.016(5) 0.016(6) -0.004(4) 0.007(5) -0.007(4)
C11 0.024(7) 0.022(6) 0.020(6) -0.005(5) 0.005(5) -0.002(5)
C12 0.031(7) 0.019(6) 0.022(7) -0.001(5) -0.003(5) 0.002(5)
C13 0.031(7) 0.031(7) 0.014(6) -0.002(5) 0.000(5) -0.003(5)
C14 0.026(7) 0.029(6) 0.019(6) -0.012(5) 0.005(5) -0.005(5)
C15 0.022(6) 0.016(5) 0.015(6) -0.005(4) 0.004(5) -0.007(4)
C16 0.017(6) 0.022(5) 0.016(6) -0.008(4) 0.003(5) -0.006(4)
O20 0.023(5) 0.031(4) 0.025(5) -0.015(4) 0.003(4) -0.009(3)
C21 0.022(7) 0.042(7) 0.029(7) -0.018(6) 0.013(5) -0.013(5)
C22 0.037(8) 0.024(6) 0.034(8) -0.011(6) 0.011(6) -0.011(5)
C23 0.021(7) 0.030(6) 0.030(7) -0.013(5) 0.003(5) -0.008(5)
C24 0.028(7) 0.029(6) 0.026(7) -0.011(5) -0.005(5) -0.007(5)

loop_
_atom_type_symbol
_atom_type_description
_atom_type_scat_dispersion_real
_atom_type_scat_dispersion_imag
_atom_type_scat_source
C C 0.0033 0.0016 'International Tables Vol C Tables 4.2.6.8 and 6.1.1.4'
H H 0.0000 0.0000 'International Tables Vol C Tables 4.2.6.8 and 6.1.1.4'
N N 0.0061 0.0033 'International Tables Vol C Tables 4.2.6.8 and 6.1.1.4'
O O 0.0106 0.0060 'International Tables Vol C Tables 4.2.6.8 and 6.1.1.4'
Cl Cl 0.1484 0.1585 'International Tables Vol C Tables 4.2.6.8 and 6.1.1.4'
Pt Pt -1.7033 8.3905 'International Tables Vol C Tables 4.2.6.8 and 6.1.1.4'

loop_
_geom_angle_atom_site_label_1
_geom_angle_atom_site_label_2
_geom_angle_atom_site_label_3
_geom_angle
O1 Pt1 O5 173.3(3)
O1 Pt1 N1 87.7(3)
O5 Pt1 N1 99.0(3)
O1 Pt1 N2 96.8(3)
O5 Pt1 N2 83.6(3)
N1 Pt1 N2 92.6(4)
O1 Pt1 Cl1 87.5(2)
O5 Pt1 Cl1 92.2(2)
N1 Pt1 Cl1 86.5(3)
N2 Pt1 Cl1 175.6(2)
O1 Pt1 Cl2 88.6(2)
O5 Pt1 Cl2 84.6(2)
N1 Pt1 Cl2 176.2(2)
N2 Pt1 Cl2 89.1(3)
Cl1 Pt1 Cl2 92.08(10)
Pt1 N1 H1A 109.5
Pt1 N1 H1B 109.5
H1A N1 H1B 109.5
Pt1 N1 H1C 109.5
H1A N1 H1C 109.5
H1B N1 H1C 109.5
Pt1 N2 H2A 109.5
Pt1 N2 H2B 109.5
H2A N2 H2B 109.5
Pt1 N2 H2C 109.5
H2A N2 H2C 109.5
H2B N2 H2C 109.5
C1 O1 Pt1 121.6(7)
C9 O5 Pt1 126.0(7)
C8 O3 H6 109.5
C16 O7 H8 109.5
O2 C1 O1 126.0(10)
O2 C1 C2 121.9(10)
O1 C1 C2 112.1(9)
C3 C2 C7 118.8(10)
C3 C2 C1 119.5(9)
C7 C2 C1 121.6(9)
C4 C3 C2 121.5(10)
C4 C3 H3 119.3
C2 C3 H3 119.3
C3 C4 C5 120.0(11)
C3 C4 H4 120.0
C5 C4 H4 120.0
C4 C5 C6 119.7(10)
C4 C5 H5 120.1
C6 C5 H5 120.1
C5 C6 C7 120.2(10)
C5 C6 H6A 119.9
C7 C6 H6A 119.9
C6 C7 C2 119.7(10)
C6 C7 C8 120.7(10)
C2 C7 C8 119.6(10)
O4 C8 O3 124.2(10)
O4 C8 C7 123.3(10)
O3 C8 C7 112.4(10)
O6 C9 O5 125.7(10)
O6 C9 C10 121.1(9)
O5 C9 C10 113.0(9)
C11 C10 C15 121.1(10)
C11 C10 C9 116.2(9)
C15 C10 C9 122.7(10)
C10 C11 C12 118.6(11)
C10 C11 H11 120.7
C12 C11 H11 120.7
C13 C12 C11 120.3(11)
C13 C12 H12 119.8
C11 C12 H12 119.8
C12 C13 C14 121.1(11)
C12 C13 H13 119.5
C14 C13 H13 119.5
C13 C14 C15 119.5(11)
C13 C14 H14 120.2
C15 C14 H14 120.2
C10 C15 C14 119.3(10)
C10 C15 C16 120.8(9)
C14 C15 C16 119.9(10)
O8 C16 O7 123.4(10)
O8 C16 C15 124.2(10)
O7 C16 C15 112.4(9)
C24 O20 C21 105.0(9)
O20 C21 C22 105.9(9)
O20 C21 H21A 110.6
C22 C21 H21A 110.6
O20 C21 H21B 110.6
C22 C21 H21B 110.6
H21A C21 H21B 108.7
C21 C22 C23 104.2(10)
C21 C22 H22A 110.9
C23 C22 H22A 110.9
C21 C22 H22B 110.9
C23 C22 H22B 110.9
H22A C22 H22B 108.9
C24 C23 C22 103.7(10)
C24 C23 H23A 111.0
C22 C23 H23A 111.0
C24 C23 H23B 111.0
C22 C23 H23B 111.0
H23A C23 H23B 109.0
O20 C24 C23 104.6(10)
O20 C24 H24A 110.8
C23 C24 H24A 110.8
O20 C24 H24B 110.8
C23 C24 H24B 110.8
H24A C24 H24B 108.9

loop_
_geom_bond_atom_site_label_1
_geom_bond_atom_site_label_2
_geom_bond_distance
Pt1 O1 1.997(7)
Pt1 O5 2.009(7)
Pt1 N1 2.035(9)
Pt1 N2 2.072(9)
Pt1 Cl1 2.304(2)
Pt1 Cl2 2.305(3)
N1 H1A 0.9100
N1 H1B 0.9100
N1 H1C 0.9100
N2 H2A 0.9100
N2 H2B 0.9100
N2 H2C 0.9100
O1 C1 1.298(13)
O2 C1 1.227(14)
O5 C9 1.280(13)
O6 C9 1.245(14)
O4 C8 1.209(14)
O3 C8 1.319(14)
O3 H6 0.8400
O8 C16 1.209(13)
O7 C16 1.325(13)
O7 H8 0.8400
C1 C2 1.508(14)
C2 C3 1.391(15)
C2 C7 1.394(15)
C3 C4 1.365(16)
C3 H3 0.9500
C4 C5 1.386(17)
C4 H4 0.9500
C5 C6 1.389(16)
C5 H5 0.9500
C6 C7 1.394(15)
C6 H6A 0.9500
C7 C8 1.488(15)
C9 C10 1.513(14)
C10 C11 1.380(16)
C10 C15 1.385(15)
C11 C12 1.406(17)
C11 H11 0.9500
C12 C13 1.364(18)
C12 H12 0.9500
C13 C14 1.374(17)
C13 H13 0.9500
C14 C15 1.402(15)
C14 H14 0.9500
C15 C16 1.508(15)
O20 C24 1.442(15)
O20 C21 1.451(15)
C21 C22 1.530(18)
C21 H21A 0.9900
C21 H21B 0.9900
C22 C23 1.548(16)
C22 H22A 0.9900
C22 H22B 0.9900
C23 C24 1.513(17)
C23 H23A 0.9900
C23 H23B 0.9900
C24 H24A 0.9900
C24 H24B 0.9900

loop_
_geom_hbond_atom_site_label_D
_geom_hbond_atom_site_label_H
_geom_hbond_atom_site_label_A
_geom_hbond_distance_DH
_geom_hbond_distance_HA
_geom_hbond_distance_DA
_geom_hbond_angle_DHA
N2 H2A O8 0.91 2.16 3.034(12) 159.8
N2 H2B O2 0.91 2.13 2.748(12) 124.1
N1 H1C O2 0.91 2.62 3.014(11) 106.8
N1 H1A O6 0.91 2.01 2.749(12) 137.9
N1 H1C O20 0.91 1.96 2.848(13) 164.1
N1 H1B O4 0.91 2.12 2.983(12) 157.2

loop_
_geom_torsion_atom_site_label_1
_geom_torsion_atom_site_label_2
_geom_torsion_atom_site_label_3
_geom_torsion_atom_site_label_4
_geom_torsion
O5 Pt1 O1 C1 -128(2)
N1 Pt1 O1 C1 57.5(7)
N2 Pt1 O1 C1 -34.9(8)
Cl1 Pt1 O1 C1 144.1(7)
Cl2 Pt1 O1 C1 -123.8(7)
O1 Pt1 O5 C9 -164.4(19)
N1 Pt1 O5 C9 10.3(8)
N2 Pt1 O5 C9 101.9(8)
Cl1 Pt1 O5 C9 -76.5(8)
Cl2 Pt1 O5 C9 -168.4(8)
Pt1 O1 C1 O2 4.7(14)
Pt1 O1 C1 C2 -176.1(6)
O2 C1 C2 C3 65.8(15)
O1 C1 C2 C3 -113.4(11)
O2 C1 C2 C7 -112.7(12)
O1 C1 C2 C7 68.1(13)
C7 C2 C3 C4 -3.1(18)
C1 C2 C3 C4 178.3(12)
C2 C3 C4 C5 2(2)
C3 C4 C5 C6 1(2)
C4 C5 C6 C7 -1(2)
C5 C6 C7 C2 -0.3(18)
C5 C6 C7 C8 179.3(12)
C3 C2 C7 C6 2.4(17)
C1 C2 C7 C6 -179.1(11)
C3 C2 C7 C8 -177.2(11)
C1 C2 C7 C8 1.3(16)
C6 C7 C8 O4 -151.8(12)
C2 C7 C8 O4 27.8(17)
C6 C7 C8 O3 27.2(16)
C2 C7 C8 O3 -153.2(11)
Pt1 O5 C9 O6 7.7(15)
Pt1 O5 C9 C10 -176.5(6)
O6 C9 C10 C11 80.6(15)
O5 C9 C10 C11 -95.4(12)
O6 C9 C10 C15 -98.6(13)
O5 C9 C10 C15 85.4(13)
C15 C10 C11 C12 -2.0(18)
C9 C10 C11 C12 178.8(11)
C10 C11 C12 C13 1(2)
C11 C12 C13 C14 1(2)
C12 C13 C14 C15 -2(2)
C11 C10 C15 C14 0.5(18)
C9 C10 C15 C14 179.6(10)
C11 C10 C15 C16 -179.0(11)
C9 C10 C15 C16 0.1(17)
C13 C14 C15 C10 1.8(18)
C13 C14 C15 C16 -178.7(11)
C10 C15 C16 O8 -5.2(18)
C14 C15 C16 O8 175.3(11)
C10 C15 C16 O7 176.1(10)
C14 C15 C16 O7 -3.4(15)
C24 O20 C21 C22 35.5(13)
O20 C21 C22 C23 -14.8(14)
C21 C22 C23 C24 -9.9(14)
C21 O20 C24 C23 -42.1(12)
C22 C23 C24 O20 31.5(13)
